data_7247385
loop_
_publ_author_name
'Gudise, Veera Babu'
'Anwar, Shaik'

_publ_section_title
;
 Multicomponent reaction (MCR) for constructing bis-spirocyclohexane
 skeletons using \b-nitrostyrene derived MBH acetates, 1,3-indanedione and
 aldehydes via [1 + 1 + 1 + 3] annulation
;
_journal_issue 39
_journal_name_full 'RSC Advances'
_journal_page_first 27456
_journal_page_last 27460
_journal_paper_doi 10.1039/D3RA04996E
_journal_volume 13
_journal_year 2023
_chemical_formula_moiety 'C34 H22 Br N O6'
_chemical_formula_sum 'C34 H22 Br N O6'
_chemical_formula_weight 620.43
_space_group_crystal_system monoclinic
_space_group_IT_number 14
_space_group_name_Hall '-P 2yn'
_space_group_name_H-M_alt 'P 1 21/n 1'
_atom_sites_solution_hydrogens geom
_audit_creation_method SHELXL-2018/3
_audit_update_record
;
2022-02-03 deposited with the CCDC.	2023-09-04 downloaded from the CCDC.
;
_cell_angle_alpha 90
_cell_angle_beta 106.238(14)
_cell_angle_gamma 90
_cell_formula_units_Z 4
_cell_length_a 12.187(11)
_cell_length_b 12.588(12)
_cell_length_c 18.681(16)
_cell_measurement_reflns_used 7883
_cell_measurement_temperature 293(2)
_cell_measurement_theta_max 28.240
_cell_measurement_theta_min 2.367
_cell_volume 2752(4)
_computing_cell_refinement '<i>SAINT</i> (Bruker, 2016)'
_computing_data_collection '<i>APEX3</i> (Bruker, 2016)'
_computing_data_reduction 'Bruker SAINT'
_computing_structure_refinement 'SHELXL-2018/3 (Sheldrick, 2018)'
_computing_structure_solution '<i>SHELXT</i> (Sheldrick, 2015)'
_diffrn_ambient_temperature 293(2)
_diffrn_measured_fraction_theta_full 0.999
_diffrn_measured_fraction_theta_max 0.999
_diffrn_measurement_device_type 'Bruker D8 QUEST PHOTON-100'
_diffrn_measurement_method '\w and \f'
_diffrn_radiation_type MoK\a
_diffrn_radiation_wavelength 0.71073
_diffrn_reflns_av_R_equivalents 0.0711
_diffrn_reflns_av_unetI/netI 0.0543
_diffrn_reflns_Laue_measured_fraction_full 0.999
_diffrn_reflns_Laue_measured_fraction_max 0.999
_diffrn_reflns_limit_h_max 14
_diffrn_reflns_limit_h_min -14
_diffrn_reflns_limit_k_max 14
_diffrn_reflns_limit_k_min -14
_diffrn_reflns_limit_l_max 21
_diffrn_reflns_limit_l_min -22
_diffrn_reflns_number 25649
_diffrn_reflns_point_group_measured_fraction_full 0.999
_diffrn_reflns_point_group_measured_fraction_max 0.999
_diffrn_reflns_theta_full 24.999
_diffrn_reflns_theta_max 24.999
_diffrn_reflns_theta_min 2.271
_diffrn_source microfocus
_exptl_absorpt_coefficient_mu 1.544
_exptl_absorpt_correction_T_max 0.7457
_exptl_absorpt_correction_T_min 0.5318
_exptl_absorpt_correction_type multi-scan
_exptl_absorpt_process_details 'SADABS 2014/5'
_exptl_crystal_density_diffrn 1.498
_exptl_crystal_description BLOCK
_exptl_crystal_F_000 1264
_exptl_crystal_size_max 0.340
_exptl_crystal_size_mid 0.330
_exptl_crystal_size_min 0.290
_refine_diff_density_max 0.588
_refine_diff_density_min -0.579
_refine_diff_density_rms 0.060
_refine_ls_extinction_method none
_refine_ls_goodness_of_fit_ref 1.048
_refine_ls_hydrogen_treatment constr
_refine_ls_matrix_type full
_refine_ls_number_parameters 379
_refine_ls_number_reflns 4841
_refine_ls_number_restraints 0
_refine_ls_restrained_S_all 1.048
_refine_ls_R_factor_all 0.0900
_refine_ls_R_factor_gt 0.0586
_refine_ls_shift/su_max 0.000
_refine_ls_shift/su_mean 0.000
_refine_ls_structure_factor_coef Fsqd
_refine_ls_weighting_details 'w=1/[\s^2^(Fo^2^)+(0.0348P)^2^+3.9617P] where P=(Fo^2^+2Fc^2^)/3'
_refine_ls_weighting_scheme calc
_refine_ls_wR_factor_gt 0.1161
_refine_ls_wR_factor_ref 0.1293
_reflns_Friedel_coverage 0.000
_reflns_number_gt 3417
_reflns_number_total 4841
_reflns_threshold_expression 'I > 2\s(I)'
_cod_data_source_file d3ra04996e2.cif
_cod_data_source_block KA1115_0m
_cod_original_cell_volume 2751(4)
_cod_original_sg_symbol_H-M 'P 21/n'
_cod_database_code 7247385
_shelx_shelxl_version_number 2018/3
_shelx_space_group_comment
;
The symmetry employed for this shelxl refinement is uniquely defined
by the following loop, which should always be used as a source of
symmetry information in preference to the above space-group names.
They are only intended as comments.
;
_shelx_estimated_absorpt_t_min 0.622
_shelx_estimated_absorpt_t_max 0.663

loop_
_space_group_symop_operation_xyz
'x, y, z'
'-x+1/2, y+1/2, -z+1/2'
'-x, -y, -z'
'x-1/2, -y-1/2, z-1/2'

loop_
_atom_site_label
_atom_site_type_symbol
_atom_site_fract_x
_atom_site_fract_y
_atom_site_fract_z
_atom_site_U_iso_or_equiv
_atom_site_adp_type
_atom_site_occupancy
_atom_site_site_symmetry_order
_atom_site_calc_flag
_atom_site_refinement_flags_posn
_atom_site_refinement_flags_adp
_atom_site_refinement_flags_occupancy
_atom_site_disorder_assembly
_atom_site_disorder_group
Br1 Br 0.03977(5) 0.13083(5) 0.57779(3) 0.0806(2) Uani 1 1 d . . . . .
O1 O 0.4754(3) 0.5212(3) 0.1966(2) 0.0953(13) Uani 1 1 d . . . . .
O2 O 0.5799(3) 0.5694(3) 0.3030(2) 0.0801(10) Uani 1 1 d . . . . .
O3 O 0.3642(2) 0.1728(2) 0.31944(15) 0.0607(8) Uani 1 1 d . . . . .
O4 O 0.5227(2) 0.3754(2) 0.53319(14) 0.0524(7) Uani 1 1 d . . . . .
O5 O 0.2139(3) 0.3133(3) 0.22878(15) 0.0699(9) Uani 1 1 d . . . . .
O6 O 0.1851(3) 0.5731(3) 0.40160(18) 0.0707(9) Uani 1 1 d . . . . .
N1 N 0.5031(3) 0.5172(3) 0.2633(2) 0.0558(9) Uani 1 1 d . . . . .
C1 C 0.4332(3) 0.4428(4) 0.2967(2) 0.0516(11) Uani 1 1 d . . . . .
H1 H 0.404040 0.385134 0.261267 0.062 Uiso 1 1 calc R U . . .
C2 C 0.5059(3) 0.3961(3) 0.3671(2) 0.0459(10) Uani 1 1 d . . . . .
H2 H 0.531927 0.455414 0.401663 0.055 Uiso 1 1 calc R U . . .
C3 C 0.4337(3) 0.3215(3) 0.40409(17) 0.0301(7) Uani 1 1 d . . . . .
C4 C 0.3237(3) 0.3789(3) 0.40723(17) 0.0332(8) Uani 1 1 d . . . . .
H4 H 0.351650 0.438067 0.441575 0.040 Uiso 1 1 calc R U . . .
C5 C 0.2538(3) 0.4346(3) 0.33464(19) 0.0374(8) Uani 1 1 d . . . . .
C6 C 0.3332(3) 0.5065(3) 0.30578(19) 0.0403(9) Uani 1 1 d . . . . .
H6A H 0.291755 0.536887 0.258208 0.048 Uiso 1 1 calc R U . . .
H6B H 0.360483 0.564136 0.340659 0.048 Uiso 1 1 calc R U . . .
C7 C 0.6132(3) 0.3404(3) 0.3597(2) 0.0392(9) Uani 1 1 d . . . . .
C8 C 0.6161(3) 0.2749(4) 0.3022(2) 0.0512(11) Uani 1 1 d . . . . .
H8 H 0.550875 0.267292 0.262357 0.061 Uiso 1 1 calc R U . . .
C9 C 0.7138(4) 0.2196(4) 0.3019(3) 0.0663(13) Uani 1 1 d . . . . .
H9 H 0.714051 0.174959 0.262306 0.080 Uiso 1 1 calc R U . . .
C10 C 0.8103(4) 0.2311(4) 0.3603(3) 0.0773(16) Uani 1 1 d . . . . .
H10 H 0.876194 0.193290 0.361031 0.093 Uiso 1 1 calc R U . . .
C11 C 0.8091(4) 0.2980(5) 0.4172(3) 0.0735(15) Uani 1 1 d . . . . .
H11 H 0.874991 0.307064 0.456438 0.088 Uiso 1 1 calc R U . . .
C12 C 0.7119(3) 0.3519(3) 0.4173(2) 0.0521(11) Uani 1 1 d . . . . .
H12 H 0.712262 0.397152 0.456686 0.062 Uiso 1 1 calc R U . . .
C13 C 0.4282(3) 0.2070(3) 0.37591(18) 0.0361(8) Uani 1 1 d . . . . .
C14 C 0.5162(3) 0.1446(3) 0.42925(18) 0.0344(8) Uani 1 1 d . . . . .
C15 C 0.5552(4) 0.0442(3) 0.4211(2) 0.0517(10) Uani 1 1 d . . . . .
H15 H 0.523631 0.004441 0.378311 0.062 Uiso 1 1 calc R U . . .
C16 C 0.6421(4) 0.0047(4) 0.4781(3) 0.0645(13) Uani 1 1 d . . . . .
H16 H 0.670805 -0.062627 0.473518 0.077 Uiso 1 1 calc R U . . .
C17 C 0.6881(4) 0.0626(4) 0.5421(3) 0.0624(13) Uani 1 1 d . . . . .
H17 H 0.746552 0.033045 0.579937 0.075 Uiso 1 1 calc R U . . .
C18 C 0.6498(3) 0.1627(3) 0.5513(2) 0.0504(10) Uani 1 1 d . . . . .
H18 H 0.680727 0.201534 0.594557 0.060 Uiso 1 1 calc R U . . .
C19 C 0.5626(3) 0.2035(3) 0.49273(18) 0.0344(8) Uani 1 1 d . . . . .
C20 C 0.5100(3) 0.3082(3) 0.48537(18) 0.0348(8) Uani 1 1 d . . . . .
C21 C 0.2517(3) 0.3146(3) 0.44609(18) 0.0339(8) Uani 1 1 d . . . . .
C22 C 0.2536(3) 0.3426(3) 0.5176(2) 0.0475(10) Uani 1 1 d . . . . .
H22 H 0.298698 0.399557 0.540265 0.057 Uiso 1 1 calc R U . . .
C23 C 0.1907(4) 0.2887(4) 0.5564(2) 0.0562(11) Uani 1 1 d . . . . .
H23 H 0.193408 0.308750 0.604789 0.067 Uiso 1 1 calc R U . . .
C24 C 0.1242(3) 0.2053(3) 0.5233(2) 0.0458(10) Uani 1 1 d . . . . .
C25 C 0.1202(3) 0.1746(3) 0.4527(2) 0.0435(9) Uani 1 1 d . . . . .
H25 H 0.074795 0.117483 0.430572 0.052 Uiso 1 1 calc R U . . .
C26 C 0.1843(3) 0.2292(3) 0.41412(19) 0.0380(9) Uani 1 1 d . . . . .
H26 H 0.181948 0.208178 0.365998 0.046 Uiso 1 1 calc R U . . .
C27 C 0.1636(3) 0.5029(4) 0.3567(2) 0.0487(10) Uani 1 1 d . . . . .
C28 C 0.0494(3) 0.4662(4) 0.3129(3) 0.0545(12) Uani 1 1 d . . . . .
C29 C -0.0564(4) 0.5028(5) 0.3167(3) 0.0841(17) Uani 1 1 d . . . . .
H29 H -0.063376 0.555270 0.350160 0.101 Uiso 1 1 calc R U . . .
C30 C -0.1512(5) 0.4562(6) 0.2675(5) 0.109(3) Uani 1 1 d . . . . .
H30 H -0.223797 0.478892 0.267455 0.131 Uiso 1 1 calc R U . . .
C31 C -0.1409(5) 0.3793(6) 0.2200(4) 0.103(3) Uani 1 1 d . . . . .
H31 H -0.207022 0.350562 0.188163 0.123 Uiso 1 1 calc R U . . .
C32 C -0.0378(4) 0.3417(4) 0.2164(3) 0.0738(16) Uani 1 1 d . . . . .
H32 H -0.032216 0.288313 0.183182 0.089 Uiso 1 1 calc R U . . .
C33 C 0.0589(3) 0.3873(4) 0.2650(2) 0.0536(11) Uani 1 1 d . . . . .
C34 C 0.1794(3) 0.3666(3) 0.2709(2) 0.0470(10) Uani 1 1 d . . . . .

loop_
_atom_site_aniso_label
_atom_site_aniso_U_11
_atom_site_aniso_U_22
_atom_site_aniso_U_33
_atom_site_aniso_U_23
_atom_site_aniso_U_13
_atom_site_aniso_U_12
Br1 0.0776(4) 0.1035(5) 0.0699(3) 0.0171(3) 0.0357(3) -0.0183(3)
O1 0.128(3) 0.114(3) 0.056(2) 0.019(2) 0.045(2) 0.005(3)
O2 0.097(3) 0.068(2) 0.080(2) 0.019(2) 0.031(2) -0.006(2)
O3 0.0555(17) 0.066(2) 0.0464(17) -0.0264(15) -0.0094(14) 0.0084(15)
O4 0.0567(17) 0.0438(17) 0.0444(15) -0.0164(14) -0.0060(13) 0.0095(13)
O5 0.080(2) 0.083(2) 0.0339(16) -0.0163(16) -0.0046(15) 0.0078(18)
O6 0.0615(19) 0.077(2) 0.071(2) -0.0164(19) 0.0143(16) 0.0281(17)
N1 0.070(3) 0.045(2) 0.061(3) 0.0216(19) 0.032(2) 0.0164(19)
C1 0.054(2) 0.052(3) 0.053(2) 0.018(2) 0.022(2) 0.014(2)
C2 0.044(2) 0.046(3) 0.048(2) 0.0115(19) 0.0133(18) 0.0059(18)
C3 0.0313(18) 0.032(2) 0.0253(17) 0.0028(14) 0.0045(14) 0.0052(14)
C4 0.0356(18) 0.036(2) 0.0232(16) 0.0000(15) 0.0011(14) 0.0031(16)
C5 0.0358(19) 0.041(2) 0.0305(18) 0.0022(16) 0.0016(15) 0.0090(16)
C6 0.045(2) 0.039(2) 0.0323(19) 0.0075(17) 0.0037(16) 0.0136(17)
C7 0.042(2) 0.033(2) 0.046(2) 0.0135(18) 0.0175(18) 0.0070(16)
C8 0.045(2) 0.061(3) 0.050(2) 0.005(2) 0.0166(19) -0.006(2)
C9 0.076(3) 0.054(3) 0.082(3) -0.007(3) 0.043(3) 0.003(2)
C10 0.060(3) 0.077(4) 0.102(4) 0.024(3) 0.035(3) 0.030(3)
C11 0.039(3) 0.098(4) 0.076(3) 0.015(3) 0.005(2) 0.009(3)
C12 0.047(2) 0.050(3) 0.057(3) 0.000(2) 0.012(2) -0.0008(19)
C13 0.0354(19) 0.045(2) 0.0277(18) -0.0040(17) 0.0088(15) 0.0034(16)
C14 0.043(2) 0.030(2) 0.0325(19) 0.0009(16) 0.0141(15) 0.0033(16)
C15 0.064(3) 0.041(3) 0.052(2) -0.009(2) 0.020(2) 0.009(2)
C16 0.081(3) 0.042(3) 0.072(3) 0.011(2) 0.025(3) 0.030(2)
C17 0.069(3) 0.062(3) 0.054(3) 0.025(2) 0.014(2) 0.033(2)
C18 0.059(3) 0.053(3) 0.035(2) 0.0051(19) 0.0056(18) 0.010(2)
C19 0.040(2) 0.032(2) 0.0302(18) 0.0048(16) 0.0086(15) 0.0076(16)
C20 0.0364(19) 0.035(2) 0.0285(18) -0.0005(17) 0.0020(15) -0.0005(16)
C21 0.0319(18) 0.039(2) 0.0293(18) -0.0007(16) 0.0061(14) 0.0072(16)
C22 0.059(2) 0.044(3) 0.041(2) -0.0083(18) 0.0167(19) -0.0056(19)
C23 0.072(3) 0.063(3) 0.041(2) -0.004(2) 0.028(2) -0.001(2)
C24 0.041(2) 0.055(3) 0.044(2) 0.011(2) 0.0158(18) 0.0007(19)
C25 0.038(2) 0.044(2) 0.045(2) 0.0045(19) 0.0042(17) -0.0002(17)
C26 0.040(2) 0.041(2) 0.0287(18) -0.0027(16) 0.0039(15) 0.0044(17)
C27 0.048(2) 0.053(3) 0.042(2) 0.010(2) 0.0088(18) 0.016(2)
C28 0.034(2) 0.055(3) 0.070(3) 0.032(3) 0.008(2) 0.0082(19)
C29 0.049(3) 0.080(4) 0.125(5) 0.039(4) 0.029(3) 0.012(3)
C30 0.037(3) 0.099(5) 0.186(8) 0.066(5) 0.022(4) -0.005(3)
C31 0.044(3) 0.096(5) 0.144(6) 0.061(5) -0.012(3) -0.028(3)
C32 0.064(3) 0.064(3) 0.074(3) 0.035(3) -0.013(3) -0.028(3)
C33 0.048(2) 0.053(3) 0.048(2) 0.026(2) -0.0052(19) -0.004(2)
C34 0.053(2) 0.047(3) 0.031(2) 0.0069(19) -0.0051(17) 0.005(2)

loop_
_atom_type_symbol
_atom_type_description
_atom_type_scat_dispersion_real
_atom_type_scat_dispersion_imag
_atom_type_scat_source
C C 0.0033 0.0016 'International Tables Vol C Tables 4.2.6.8 and 6.1.1.4'
H H 0.0000 0.0000 'International Tables Vol C Tables 4.2.6.8 and 6.1.1.4'
N N 0.0061 0.0033 'International Tables Vol C Tables 4.2.6.8 and 6.1.1.4'
O O 0.0106 0.0060 'International Tables Vol C Tables 4.2.6.8 and 6.1.1.4'
Br Br -0.2901 2.4595 'International Tables Vol C Tables 4.2.6.8 and 6.1.1.4'

loop_
_geom_angle_atom_site_label_1
_geom_angle_atom_site_label_2
_geom_angle_atom_site_label_3
_geom_angle
_geom_angle_site_symmetry_1
_geom_angle_site_symmetry_3
_geom_angle_publ_flag
O1 N1 O2 124.0(4) . . ?
O1 N1 C1 115.3(4) . . ?
O2 N1 C1 120.7(4) . . ?
C2 C1 C6 114.4(3) . . ?
C2 C1 N1 110.2(3) . . ?
C6 C1 N1 106.4(3) . . ?
C2 C1 H1 108.6 . . ?
C6 C1 H1 108.6 . . ?
N1 C1 H1 108.6 . . ?
C1 C2 C7 114.6(3) . . ?
C1 C2 C3 110.9(3) . . ?
C7 C2 C3 111.5(3) . . ?
C1 C2 H2 106.5 . . ?
C7 C2 H2 106.5 . . ?
C3 C2 H2 106.5 . . ?
C13 C3 C4 120.0(3) . . ?
C13 C3 C20 101.0(3) . . ?
C4 C3 C20 107.7(3) . . ?
C13 C3 C2 112.8(3) . . ?
C4 C3 C2 109.8(3) . . ?
C20 C3 C2 103.8(3) . . ?
C21 C4 C3 113.2(3) . . ?
C21 C4 C5 114.2(3) . . ?
C3 C4 C5 116.7(3) . . ?
C21 C4 H4 103.5 . . ?
C3 C4 H4 103.5 . . ?
C5 C4 H4 103.5 . . ?
C6 C5 C34 110.5(3) . . ?
C6 C5 C27 109.5(3) . . ?
C34 C5 C27 102.0(3) . . ?
C6 C5 C4 109.2(3) . . ?
C34 C5 C4 119.1(3) . . ?
C27 C5 C4 106.0(3) . . ?
C1 C6 C5 109.6(3) . . ?
C1 C6 H6A 109.7 . . ?
C5 C6 H6A 109.7 . . ?
C1 C6 H6B 109.7 . . ?
C5 C6 H6B 109.7 . . ?
H6A C6 H6B 108.2 . . ?
C8 C7 C12 118.0(4) . . ?
C8 C7 C2 124.2(4) . . ?
C12 C7 C2 117.6(4) . . ?
C7 C8 C9 121.4(4) . . ?
C7 C8 H8 119.3 . . ?
C9 C8 H8 119.3 . . ?
C10 C9 C8 119.5(5) . . ?
C10 C9 H9 120.2 . . ?
C8 C9 H9 120.2 . . ?
C11 C10 C9 119.6(4) . . ?
C11 C10 H10 120.2 . . ?
C9 C10 H10 120.2 . . ?
C10 C11 C12 120.5(5) . . ?
C10 C11 H11 119.8 . . ?
C12 C11 H11 119.8 . . ?
C11 C12 C7 121.0(4) . . ?
C11 C12 H12 119.5 . . ?
C7 C12 H12 119.5 . . ?
O3 C13 C14 125.1(4) . . ?
O3 C13 C3 126.5(3) . . ?
C14 C13 C3 108.4(3) . . ?
C15 C14 C19 121.2(3) . . ?
C15 C14 C13 128.7(3) . . ?
C19 C14 C13 110.0(3) . . ?
C16 C15 C14 117.7(4) . . ?
C16 C15 H15 121.2 . . ?
C14 C15 H15 121.2 . . ?
C15 C16 C17 121.4(4) . . ?
C15 C16 H16 119.3 . . ?
C17 C16 H16 119.3 . . ?
C18 C17 C16 121.6(4) . . ?
C18 C17 H17 119.2 . . ?
C16 C17 H17 119.2 . . ?
C17 C18 C19 116.9(4) . . ?
C17 C18 H18 121.5 . . ?
C19 C18 H18 121.5 . . ?
C14 C19 C18 121.1(3) . . ?
C14 C19 C20 110.0(3) . . ?
C18 C19 C20 128.9(3) . . ?
O4 C20 C19 127.0(3) . . ?
O4 C20 C3 124.5(3) . . ?
C19 C20 C3 108.5(3) . . ?
C22 C21 C26 117.7(3) . . ?
C22 C21 C4 118.2(3) . . ?
C26 C21 C4 124.1(3) . . ?
C23 C22 C21 121.7(4) . . ?
C23 C22 H22 119.2 . . ?
C21 C22 H22 119.2 . . ?
C24 C23 C22 119.3(4) . . ?
C24 C23 H23 120.3 . . ?
C22 C23 H23 120.3 . . ?
C25 C24 C23 120.9(4) . . ?
C25 C24 Br1 120.3(3) . . ?
C23 C24 Br1 118.8(3) . . ?
C24 C25 C26 119.3(4) . . ?
C24 C25 H25 120.3 . . ?
C26 C25 H25 120.3 . . ?
C21 C26 C25 121.0(3) . . ?
C21 C26 H26 119.5 . . ?
C25 C26 H26 119.5 . . ?
O6 C27 C28 127.3(4) . . ?
O6 C27 C5 124.6(4) . . ?
C28 C27 C5 108.1(4) . . ?
C33 C28 C29 121.7(5) . . ?
C33 C28 C27 110.5(4) . . ?
C29 C28 C27 127.8(5) . . ?
C30 C29 C28 116.0(6) . . ?
C30 C29 H29 122.0 . . ?
C28 C29 H29 122.0 . . ?
C31 C30 C29 121.9(6) . . ?
C31 C30 H30 119.1 . . ?
C29 C30 H30 119.1 . . ?
C30 C31 C32 122.7(6) . . ?
C30 C31 H31 118.6 . . ?
C32 C31 H31 118.6 . . ?
C31 C32 C33 116.6(6) . . ?
C31 C32 H32 121.7 . . ?
C33 C32 H32 121.7 . . ?
C28 C33 C32 121.0(5) . . ?
C28 C33 C34 110.4(4) . . ?
C32 C33 C34 128.5(5) . . ?
O5 C34 C33 125.4(4) . . ?
O5 C34 C5 125.6(4) . . ?
C33 C34 C5 108.7(4) . . ?

loop_
_geom_bond_atom_site_label_1
_geom_bond_atom_site_label_2
_geom_bond_distance
_geom_bond_site_symmetry_2
_geom_bond_publ_flag
Br1 C24 1.886(4) . ?
O1 N1 1.197(5) . ?
O2 N1 1.212(5) . ?
O3 C13 1.203(4) . ?
O4 C20 1.208(4) . ?
O5 C34 1.196(5) . ?
O6 C27 1.196(5) . ?
N1 C1 1.514(5) . ?
C1 C2 1.487(5) . ?
C1 C6 1.506(5) . ?
C1 H1 0.9800 . ?
C2 C7 1.524(5) . ?
C2 C3 1.572(5) . ?
C2 H2 0.9800 . ?
C3 C13 1.531(5) . ?
C3 C4 1.539(5) . ?
C3 C20 1.552(5) . ?
C4 C21 1.519(5) . ?
C4 C5 1.552(5) . ?
C4 H4 0.9800 . ?
C5 C6 1.529(5) . ?
C5 C34 1.539(5) . ?
C5 C27 1.540(5) . ?
C6 H6A 0.9700 . ?
C6 H6B 0.9700 . ?
C7 C8 1.361(6) . ?
C7 C12 1.379(5) . ?
C8 C9 1.380(6) . ?
C8 H8 0.9300 . ?
C9 C10 1.370(7) . ?
C9 H9 0.9300 . ?
C10 C11 1.360(7) . ?
C10 H10 0.9300 . ?
C11 C12 1.366(6) . ?
C11 H11 0.9300 . ?
C12 H12 0.9300 . ?
C13 C14 1.470(5) . ?
C14 C15 1.374(5) . ?
C14 C19 1.379(5) . ?
C15 C16 1.368(6) . ?
C15 H15 0.9300 . ?
C16 C17 1.378(7) . ?
C16 H16 0.9300 . ?
C17 C18 1.371(6) . ?
C17 H17 0.9300 . ?
C18 C19 1.393(5) . ?
C18 H18 0.9300 . ?
C19 C20 1.455(5) . ?
C21 C22 1.376(5) . ?
C21 C26 1.383(5) . ?
C22 C23 1.373(6) . ?
C22 H22 0.9300 . ?
C23 C24 1.364(6) . ?
C23 H23 0.9300 . ?
C24 C25 1.362(5) . ?
C25 C26 1.384(5) . ?
C25 H25 0.9300 . ?
C26 H26 0.9300 . ?
C27 C28 1.478(6) . ?
C28 C33 1.364(6) . ?
C28 C29 1.389(6) . ?
C29 C30 1.389(9) . ?
C29 H29 0.9300 . ?
C30 C31 1.342(10) . ?
C30 H30 0.9300 . ?
C31 C32 1.362(9) . ?
C31 H31 0.9300 . ?
C32 C33 1.395(6) . ?
C32 H32 0.9300 . ?
C33 C34 1.466(6) . ?

loop_
_geom_torsion_atom_site_label_1
_geom_torsion_atom_site_label_2
_geom_torsion_atom_site_label_3
_geom_torsion_atom_site_label_4
_geom_torsion
_geom_torsion_site_symmetry_1
_geom_torsion_site_symmetry_2
_geom_torsion_site_symmetry_3
_geom_torsion_site_symmetry_4
_geom_torsion_publ_flag
O1 N1 C1 C2 147.3(4) . . . . ?
O2 N1 C1 C2 -33.9(5) . . . . ?
O1 N1 C1 C6 -88.2(5) . . . . ?
O2 N1 C1 C6 90.6(4) . . . . ?
C6 C1 C2 C7 -174.6(3) . . . . ?
N1 C1 C2 C7 -54.8(5) . . . . ?
C6 C1 C2 C3 58.2(5) . . . . ?
N1 C1 C2 C3 178.0(3) . . . . ?
C1 C2 C3 C13 88.2(4) . . . . ?
C7 C2 C3 C13 -40.7(4) . . . . ?
C1 C2 C3 C4 -48.5(4) . . . . ?
C7 C2 C3 C4 -177.4(3) . . . . ?
C1 C2 C3 C20 -163.3(3) . . . . ?
C7 C2 C3 C20 67.8(4) . . . . ?
C13 C3 C4 C21 50.1(4) . . . . ?
C20 C3 C4 C21 -64.5(4) . . . . ?
C2 C3 C4 C21 -176.9(3) . . . . ?
C13 C3 C4 C5 -85.5(4) . . . . ?
C20 C3 C4 C5 159.9(3) . . . . ?
C2 C3 C4 C5 47.5(4) . . . . ?
C21 C4 C5 C6 173.6(3) . . . . ?
C3 C4 C5 C6 -51.3(4) . . . . ?
C21 C4 C5 C34 -58.3(4) . . . . ?
C3 C4 C5 C34 76.9(4) . . . . ?
C21 C4 C5 C27 55.7(4) . . . . ?
C3 C4 C5 C27 -169.1(3) . . . . ?
C2 C1 C6 C5 -61.8(5) . . . . ?
N1 C1 C6 C5 176.3(3) . . . . ?
C34 C5 C6 C1 -78.2(4) . . . . ?
C27 C5 C6 C1 170.3(3) . . . . ?
C4 C5 C6 C1 54.6(4) . . . . ?
C1 C2 C7 C8 -42.8(5) . . . . ?
C3 C2 C7 C8 84.1(4) . . . . ?
C1 C2 C7 C12 141.4(4) . . . . ?
C3 C2 C7 C12 -91.7(4) . . . . ?
C12 C7 C8 C9 1.4(6) . . . . ?
C2 C7 C8 C9 -174.3(4) . . . . ?
C7 C8 C9 C10 -0.4(7) . . . . ?
C8 C9 C10 C11 -1.0(8) . . . . ?
C9 C10 C11 C12 1.4(8) . . . . ?
C10 C11 C12 C7 -0.3(7) . . . . ?
C8 C7 C12 C11 -1.1(6) . . . . ?
C2 C7 C12 C11 175.0(4) . . . . ?
C4 C3 C13 O3 49.2(5) . . . . ?
C20 C3 C13 O3 167.3(4) . . . . ?
C2 C3 C13 O3 -82.5(4) . . . . ?
C4 C3 C13 C14 -131.5(3) . . . . ?
C20 C3 C13 C14 -13.5(3) . . . . ?
C2 C3 C13 C14 96.7(3) . . . . ?
O3 C13 C14 C15 11.2(6) . . . . ?
C3 C13 C14 C15 -168.0(4) . . . . ?
O3 C13 C14 C19 -171.1(4) . . . . ?
C3 C13 C14 C19 9.6(4) . . . . ?
C19 C14 C15 C16 -0.2(6) . . . . ?
C13 C14 C15 C16 177.1(4) . . . . ?
C14 C15 C16 C17 1.0(7) . . . . ?
C15 C16 C17 C18 -0.7(7) . . . . ?
C16 C17 C18 C19 -0.3(7) . . . . ?
C15 C14 C19 C18 -0.8(6) . . . . ?
C13 C14 C19 C18 -178.6(3) . . . . ?
C15 C14 C19 C20 177.1(3) . . . . ?
C13 C14 C19 C20 -0.7(4) . . . . ?
C17 C18 C19 C14 1.0(6) . . . . ?
C17 C18 C19 C20 -176.4(4) . . . . ?
C14 C19 C20 O4 172.3(4) . . . . ?
C18 C19 C20 O4 -10.1(6) . . . . ?
C14 C19 C20 C3 -8.3(4) . . . . ?
C18 C19 C20 C3 169.3(4) . . . . ?
C13 C3 C20 O4 -167.4(3) . . . . ?
C4 C3 C20 O4 -40.8(5) . . . . ?
C2 C3 C20 O4 75.6(4) . . . . ?
C13 C3 C20 C19 13.2(3) . . . . ?
C4 C3 C20 C19 139.8(3) . . . . ?
C2 C3 C20 C19 -103.9(3) . . . . ?
C3 C4 C21 C22 103.8(4) . . . . ?
C5 C4 C21 C22 -119.5(4) . . . . ?
C3 C4 C21 C26 -76.1(4) . . . . ?
C5 C4 C21 C26 60.7(5) . . . . ?
C26 C21 C22 C23 -0.3(6) . . . . ?
C4 C21 C22 C23 179.8(4) . . . . ?
C21 C22 C23 C24 -0.2(7) . . . . ?
C22 C23 C24 C25 0.5(7) . . . . ?
C22 C23 C24 Br1 179.2(3) . . . . ?
C23 C24 C25 C26 -0.2(6) . . . . ?
Br1 C24 C25 C26 -178.9(3) . . . . ?
C22 C21 C26 C25 0.6(5) . . . . ?
C4 C21 C26 C25 -179.6(3) . . . . ?
C24 C25 C26 C21 -0.3(5) . . . . ?
C6 C5 C27 O6 -57.6(5) . . . . ?
C34 C5 C27 O6 -174.6(4) . . . . ?
C4 C5 C27 O6 60.1(5) . . . . ?
C6 C5 C27 C28 122.1(3) . . . . ?
C34 C5 C27 C28 5.1(4) . . . . ?
C4 C5 C27 C28 -120.2(3) . . . . ?
O6 C27 C28 C33 177.4(4) . . . . ?
C5 C27 C28 C33 -2.4(4) . . . . ?
O6 C27 C28 C29 -2.7(7) . . . . ?
C5 C27 C28 C29 177.6(4) . . . . ?
C33 C28 C29 C30 -1.7(7) . . . . ?
C27 C28 C29 C30 178.4(5) . . . . ?
C28 C29 C30 C31 1.0(9) . . . . ?
C29 C30 C31 C32 -0.1(11) . . . . ?
C30 C31 C32 C33 -0.1(8) . . . . ?
C29 C28 C33 C32 1.6(6) . . . . ?
C27 C28 C33 C32 -178.5(4) . . . . ?
C29 C28 C33 C34 178.3(4) . . . . ?
C27 C28 C33 C34 -1.8(5) . . . . ?
C31 C32 C33 C28 -0.6(6) . . . . ?
C31 C32 C33 C34 -176.7(4) . . . . ?
C28 C33 C34 O5 -168.6(4) . . . . ?
C32 C33 C34 O5 7.8(7) . . . . ?
C28 C33 C34 C5 5.2(4) . . . . ?
C32 C33 C34 C5 -178.4(4) . . . . ?
C6 C5 C34 O5 51.3(5) . . . . ?
C27 C5 C34 O5 167.6(4) . . . . ?
C4 C5 C34 O5 -76.2(5) . . . . ?
C6 C5 C34 C33 -122.5(3) . . . . ?
C27 C5 C34 C33 -6.2(4) . . . . ?
C4 C5 C34 C33 110.0(4) . . . . ?
